data_4076249
loop_
_publ_author_name
'Lo, Kenneth Kam-Wing'
'Lau, Jason Shing-Yip'
'Fong, Vivian Wai-Yin'
'Zhu, Nianyong'

_publ_section_title
;
 Electrochemical, Photophysical, and Anion-Binding Properties of a
 Luminescent Rhenium(I) Polypyridine Anthraquinone Complex with a Thiourea
 Receptor
;
_journal_issue 5
_journal_name_full Organometallics
_journal_page_first 1098
_journal_paper_doi 10.1021/om034224c
_journal_volume 23
_journal_year 2004
_chemical_formula_moiety 'C36 H35 F3 N5 O7 Re S2'
_chemical_formula_sum 'C36 H35 F3 N5 O7 Re S2'
_chemical_formula_weight 957.01
_chemical_name_systematic
;
 ?
;
_space_group_IT_number 14
_symmetry_cell_setting monoclinic
_symmetry_space_group_name_Hall '-P 2ybc'
_symmetry_space_group_name_H-M 'P 1 21/c 1'
_atom_sites_solution_hydrogens geom
_atom_sites_solution_primary direct
_atom_sites_solution_secondary difmap
_audit_creation_method SHELXL-97
_cell_angle_alpha 90.00
_cell_angle_beta 104.31(3)
_cell_angle_gamma 90.00
_cell_formula_units_Z 4
_cell_length_a 10.688(2)
_cell_length_b 23.535(5)
_cell_length_c 15.620(3)
_cell_measurement_reflns_used 0
_cell_measurement_temperature 253(2)
_cell_measurement_theta_max 0
_cell_measurement_theta_min 0
_cell_volume 3807.2(14)
_computing_cell_refinement Scalepack
_computing_data_collection Marcontrol
_computing_data_reduction Denzo
_computing_molecular_graphics 'Ortep-3 for Windows (Farrugia, 1997)'
_computing_publication_material 'WinGX publication routines (Farrugia, 1999)'
_computing_structure_refinement 'SHELXL-97 (Sheldrick, 1997)'
_computing_structure_solution SIR-97
_diffrn_ambient_temperature 253(2)
_diffrn_measured_fraction_theta_full 0.986
_diffrn_measured_fraction_theta_max 0.986
_diffrn_measurement_device_type 'marresearch IPDS mar300'
_diffrn_measurement_method Oscillation
_diffrn_radiation_monochromator graphite
_diffrn_radiation_source 'fine-focus sealed tube'
_diffrn_radiation_type MoK\a
_diffrn_radiation_wavelength 0.71069
_diffrn_reflns_av_R_equivalents 0.0590
_diffrn_reflns_av_sigmaI/netI 0.0698
_diffrn_reflns_limit_h_max 12
_diffrn_reflns_limit_h_min -12
_diffrn_reflns_limit_k_max 27
_diffrn_reflns_limit_k_min -28
_diffrn_reflns_limit_l_max 18
_diffrn_reflns_limit_l_min -18
_diffrn_reflns_number 22278
_diffrn_reflns_theta_full 25.51
_diffrn_reflns_theta_max 25.51
_diffrn_reflns_theta_min 1.60
_exptl_absorpt_coefficient_mu 3.370
_exptl_absorpt_correction_type none
_exptl_crystal_colour yellow
_exptl_crystal_density_diffrn 1.670
_exptl_crystal_density_method 'not measured'
_exptl_crystal_description prism
_exptl_crystal_F_000 1904
_exptl_crystal_size_max 0.15
_exptl_crystal_size_mid 0.15
_exptl_crystal_size_min 0.07
_refine_diff_density_max 0.665
_refine_diff_density_min -0.912
_refine_diff_density_rms 0.125
_refine_ls_extinction_method none
_refine_ls_goodness_of_fit_ref 0.961
_refine_ls_hydrogen_treatment mixed
_refine_ls_matrix_type full
_refine_ls_number_parameters 501
_refine_ls_number_reflns 6990
_refine_ls_number_restraints 0
_refine_ls_restrained_S_all 0.961
_refine_ls_R_factor_all 0.0526
_refine_ls_R_factor_gt 0.0365
_refine_ls_shift/su_max 0.001
_refine_ls_shift/su_mean 0.000
_refine_ls_structure_factor_coef Fsqd
_refine_ls_weighting_details 'calc w=1/[\s^2^(Fo^2^)+(0.0479P)^2^+0.0000P] where P=(Fo^2^+2Fc^2^)/3'
_refine_ls_weighting_scheme calc
_refine_ls_wR_factor_gt 0.0920
_refine_ls_wR_factor_ref 0.0972
_reflns_number_gt 5205
_reflns_number_total 6990
_reflns_threshold_expression >2sigma(I)
_cod_data_source_file om034224csi20031009_074303.cif
_cod_data_source_block mar1067
_cod_original_cell_volume 3807.2(13)
_cod_original_sg_symbol_H-M 'P 21/c'
_cod_database_code 4076249

loop_
_symmetry_equiv_pos_as_xyz
'x, y, z'
'-x, y+1/2, -z+1/2'
'-x, -y, -z'
'x, -y-1/2, z-1/2'

loop_
_atom_site_label
_atom_site_type_symbol
_atom_site_fract_x
_atom_site_fract_y
_atom_site_fract_z
_atom_site_U_iso_or_equiv
_atom_site_adp_type
_atom_site_occupancy
_atom_site_symmetry_multiplicity
_atom_site_calc_flag
_atom_site_refinement_flags
Re1 Re 0.591132(19) 0.149506(8) 0.253934(12) 0.04265(9) Uani 1 1 d .
S1 S -0.00192(16) 0.02045(7) 0.37029(11) 0.0687(4) Uani 1 1 d .
S2 S 0.0837(2) -0.11660(9) 0.05644(13) 0.0969(6) Uani 1 1 d .
O1 O 0.5049(5) 0.26898(16) 0.2931(3) 0.0823(13) Uani 1 1 d .
O2 O 0.5356(5) 0.1829(2) 0.0577(3) 0.0888(15) Uani 1 1 d .
O3 O 0.8684(4) 0.19402(19) 0.2753(3) 0.0786(13) Uani 1 1 d .
O4 O 0.0559(12) -0.1382(4) 0.1354(6) 0.218(5) Uani 1 1 d .
O5 O 0.0440(8) -0.1510(2) -0.0197(4) 0.128(3) Uani 1 1 d .
O6 O 0.0600(8) -0.0589(3) 0.0457(4) 0.154(3) Uani 1 1 d .
O7 O -0.3041(6) -0.3137(2) 0.0135(4) 0.1109(19) Uani 1 1 d .
N1 N 0.6396(4) 0.06042(16) 0.2421(3) 0.0435(9) Uani 1 1 d .
N2 N 0.6195(4) 0.11599(16) 0.3868(3) 0.0415(9) Uani 1 1 d .
N3 N 0.3916(4) 0.11646(18) 0.2355(3) 0.0452(10) Uani 1 1 d .
N4 N -0.0058(5) -0.0023(2) 0.2034(3) 0.0625(13) Uani 1 1 d .
N5 N 0.0123(5) -0.0802(2) 0.2894(4) 0.0641(13) Uani 1 1 d .
C1 C 0.6498(5) 0.0341(2) 0.1691(3) 0.0504(12) Uani 1 1 d .
H1 H 0.6451 0.0559 0.1188 0.060 Uiso 1 1 calc R
C2 C 0.6672(5) -0.0246(2) 0.1634(4) 0.0552(14) Uani 1 1 d .
C3 C 0.6772(5) -0.0570(2) 0.2380(4) 0.0562(14) Uani 1 1 d .
C4 C 0.6722(4) -0.0298(2) 0.3186(3) 0.0457(12) Uani 1 1 d .
C5 C 0.6536(4) 0.02856(19) 0.3166(3) 0.0412(11) Uani 1 1 d .
C6 C 0.6436(4) 0.05823(19) 0.3952(3) 0.0394(10) Uani 1 1 d .
C7 C 0.6579(4) 0.0298(2) 0.4752(3) 0.0458(12) Uani 1 1 d .
C8 C 0.6470(5) 0.0612(2) 0.5514(3) 0.0486(12) Uani 1 1 d .
C9 C 0.6219(5) 0.1192(2) 0.5421(3) 0.0495(12) Uani 1 1 d .
C10 C 0.6106(5) 0.1435(2) 0.4594(3) 0.0461(12) Uani 1 1 d .
H10 H 0.5956 0.1825 0.4544 0.055 Uiso 1 1 calc R
C11 C 0.6755(7) -0.0490(3) 0.0757(4) 0.0810(19) Uani 1 1 d .
H11A H 0.7528 -0.0713 0.0836 0.122 Uiso 1 1 calc R
H11B H 0.6772 -0.0187 0.0349 0.122 Uiso 1 1 calc R
H11C H 0.6016 -0.0727 0.0528 0.122 Uiso 1 1 calc R
C12 C 0.6905(6) -0.1215(2) 0.2356(5) 0.078(2) Uani 1 1 d .
H12A H 0.7673 -0.1311 0.2173 0.118 Uiso 1 1 calc R
H12B H 0.6166 -0.1372 0.1945 0.118 Uiso 1 1 calc R
H12C H 0.6959 -0.1368 0.2934 0.118 Uiso 1 1 calc R
C13 C 0.6602(5) 0.0318(3) 0.6377(3) 0.0616(15) Uani 1 1 d .
H13A H 0.6482 0.0587 0.6812 0.092 Uiso 1 1 calc R
H13B H 0.7447 0.0153 0.6563 0.092 Uiso 1 1 calc R
H13C H 0.5962 0.0024 0.6312 0.092 Uiso 1 1 calc R
C14 C 0.6070(6) 0.1560(3) 0.6168(4) 0.0684(17) Uani 1 1 d .
H14A H 0.6120 0.1952 0.6010 0.103 Uiso 1 1 calc R
H14B H 0.6747 0.1476 0.6683 0.103 Uiso 1 1 calc R
H14C H 0.5248 0.1487 0.6291 0.103 Uiso 1 1 calc R
C15 C 0.6890(5) -0.0580(2) 0.4015(4) 0.0543(14) Uani 1 1 d .
H15 H 0.7051 -0.0968 0.4046 0.065 Uiso 1 1 calc R
C16 C 0.6821(5) -0.0299(2) 0.4757(4) 0.0519(13) Uani 1 1 d .
H16 H 0.6934 -0.0500 0.5284 0.062 Uiso 1 1 calc R
C17 C 0.5380(6) 0.2245(2) 0.2779(3) 0.0562(14) Uani 1 1 d .
C18 C 0.5590(6) 0.1704(2) 0.1313(4) 0.0571(14) Uani 1 1 d .
C19 C 0.7662(6) 0.1768(2) 0.2689(4) 0.0571(14) Uani 1 1 d .
C20 C 0.3381(5) 0.0827(2) 0.1671(3) 0.0542(13) Uani 1 1 d .
H20 H 0.3887 0.0713 0.1296 0.065 Uiso 1 1 calc R
C21 C 0.2123(5) 0.0640(2) 0.1495(4) 0.0560(14) Uani 1 1 d .
H21 H 0.1804 0.0400 0.1018 0.067 Uiso 1 1 calc R
C22 C 0.1338(5) 0.0807(2) 0.2027(3) 0.0511(13) Uani 1 1 d .
C23 C 0.1890(5) 0.1151(2) 0.2740(4) 0.0549(13) Uani 1 1 d .
H23 H 0.1402 0.1267 0.3125 0.066 Uiso 1 1 calc R
C24 C 0.3153(5) 0.1321(2) 0.2881(3) 0.0490(12) Uani 1 1 d .
H24 H 0.3496 0.1555 0.3362 0.059 Uiso 1 1 calc R
C25 C -0.0034(5) 0.0587(2) 0.1853(4) 0.0623(15) Uani 1 1 d .
H25A H -0.0491 0.0790 0.2224 0.075 Uiso 1 1 calc R
H25B H -0.0477 0.0658 0.1241 0.075 Uiso 1 1 calc R
C26 C 0.0014(5) -0.0227(2) 0.2863(4) 0.0548(13) Uani 1 1 d .
C27 C 0.0326(5) -0.1191(3) 0.3606(4) 0.0597(14) Uani 1 1 d .
C28 C 0.0592(6) -0.1750(3) 0.3401(4) 0.0675(16) Uani 1 1 d .
H28 H 0.0608 -0.1847 0.2827 0.081 Uiso 1 1 calc R
C29 C 0.0831(7) -0.2153(3) 0.4060(5) 0.082(2) Uani 1 1 d .
H29 H 0.1029 -0.2522 0.3925 0.098 Uiso 1 1 calc R
C30 C 0.0787(7) -0.2029(3) 0.4907(5) 0.0757(18) Uani 1 1 d .
H30 H 0.0961 -0.2305 0.5346 0.091 Uiso 1 1 calc R
C31 C 0.0476(7) -0.1479(3) 0.5089(5) 0.0725(18) Uani 1 1 d .
H31 H 0.0432 -0.1388 0.5661 0.087 Uiso 1 1 calc R
C32 C 0.0232(6) -0.1064(3) 0.4454(4) 0.0644(16) Uani 1 1 d .
H32 H 0.0004 -0.0699 0.4591 0.077 Uiso 1 1 calc R
C33 C 0.2542(12) -0.1155(6) 0.0826(6) 0.143(4) Uani 1 1 d .
C34 C -0.2454(8) -0.2459(4) -0.0797(5) 0.108(3) Uani 1 1 d .
H34A H -0.1670 -0.2598 -0.0916 0.162 Uiso 1 1 calc R
H34B H -0.2434 -0.2051 -0.0778 0.162 Uiso 1 1 calc R
H34C H -0.3178 -0.2583 -0.1254 0.162 Uiso 1 1 calc R
C35 C -0.2578(7) -0.2685(3) 0.0077(5) 0.0771(18) Uani 1 1 d .
C36 C -0.2059(11) -0.2341(4) 0.0857(6) 0.139(4) Uani 1 1 d .
H36A H -0.2421 -0.1966 0.0767 0.208 Uiso 1 1 calc R
H36B H -0.1137 -0.2318 0.0959 0.208 Uiso 1 1 calc R
H36C H -0.2276 -0.2512 0.1359 0.208 Uiso 1 1 calc R
F1 F 0.3065(7) -0.0919(4) 0.1577(5) 0.215(4) Uani 1 1 d .
F2 F 0.2951(8) -0.0934(4) 0.0199(6) 0.233(4) Uani 1 1 d .
F3 F 0.2939(11) -0.1704(5) 0.0871(7) 0.294(7) Uani 1 1 d .
H5 H 0.007(6) -0.092(3) 0.239(4) 0.07(2) Uiso 1 1 d .
H4 H -0.008(7) -0.028(3) 0.155(5) 0.10(2) Uiso 1 1 d .

loop_
_atom_site_aniso_label
_atom_site_aniso_U_11
_atom_site_aniso_U_22
_atom_site_aniso_U_33
_atom_site_aniso_U_23
_atom_site_aniso_U_13
_atom_site_aniso_U_12
Re1 0.04973(14) 0.03398(12) 0.04507(13) 0.00197(9) 0.01329(9) -0.00035(9)
S1 0.0743(11) 0.0647(9) 0.0715(10) -0.0092(8) 0.0264(8) -0.0069(8)
S2 0.136(2) 0.0819(14) 0.0725(12) -0.0133(11) 0.0262(12) 0.0102(12)
O1 0.103(4) 0.036(2) 0.102(3) -0.009(2) 0.016(3) 0.017(2)
O2 0.116(4) 0.104(4) 0.050(2) 0.023(3) 0.027(2) 0.019(3)
O3 0.058(3) 0.082(3) 0.097(3) 0.006(3) 0.021(2) -0.022(2)
O4 0.329(14) 0.239(10) 0.133(7) -0.035(6) 0.146(8) -0.103(9)
O5 0.225(8) 0.074(4) 0.076(4) -0.029(3) 0.022(4) -0.012(4)
O6 0.219(7) 0.084(4) 0.130(5) -0.042(4) -0.014(5) 0.038(4)
O7 0.126(5) 0.085(4) 0.112(4) 0.001(3) 0.009(3) -0.037(3)
N1 0.045(2) 0.036(2) 0.051(2) -0.0036(19) 0.0138(18) -0.0017(18)
N2 0.041(2) 0.036(2) 0.046(2) -0.0010(18) 0.0086(17) -0.0011(17)
N3 0.043(2) 0.041(2) 0.051(2) -0.0005(19) 0.0115(19) 0.0000(18)
N4 0.059(3) 0.063(3) 0.063(3) -0.006(3) 0.011(2) -0.012(2)
N5 0.072(4) 0.055(3) 0.066(3) -0.007(3) 0.019(3) -0.010(3)
C1 0.053(3) 0.045(3) 0.056(3) -0.006(2) 0.019(2) 0.000(2)
C2 0.047(3) 0.054(3) 0.067(4) -0.019(3) 0.021(3) -0.008(3)
C3 0.041(3) 0.041(3) 0.086(4) -0.015(3) 0.015(3) -0.006(2)
C4 0.034(3) 0.037(2) 0.065(3) -0.006(2) 0.011(2) -0.004(2)
C5 0.034(3) 0.037(2) 0.054(3) 0.000(2) 0.012(2) 0.000(2)
C6 0.038(3) 0.038(2) 0.042(3) -0.001(2) 0.010(2) -0.002(2)
C7 0.031(3) 0.043(3) 0.059(3) 0.011(2) 0.004(2) -0.002(2)
C8 0.037(3) 0.062(3) 0.045(3) 0.006(2) 0.006(2) -0.003(2)
C9 0.045(3) 0.057(3) 0.046(3) -0.003(3) 0.012(2) -0.003(2)
C10 0.051(3) 0.040(3) 0.047(3) -0.009(2) 0.013(2) -0.003(2)
C11 0.095(5) 0.071(4) 0.081(4) -0.037(4) 0.030(4) -0.006(4)
C12 0.074(4) 0.042(3) 0.121(6) -0.019(4) 0.027(4) -0.001(3)
C13 0.053(3) 0.079(4) 0.050(3) 0.017(3) 0.009(3) 0.000(3)
C14 0.066(4) 0.088(5) 0.054(3) -0.013(3) 0.019(3) 0.002(3)
C15 0.039(3) 0.039(3) 0.082(4) 0.002(3) 0.011(3) -0.001(2)
C16 0.042(3) 0.049(3) 0.061(3) 0.016(3) 0.007(2) -0.002(2)
C17 0.061(4) 0.051(3) 0.054(3) 0.005(3) 0.010(3) -0.007(3)
C18 0.064(4) 0.044(3) 0.068(4) 0.001(3) 0.025(3) 0.007(3)
C19 0.076(4) 0.043(3) 0.053(3) 0.010(3) 0.019(3) -0.002(3)
C20 0.048(3) 0.064(3) 0.053(3) -0.013(3) 0.016(2) -0.005(3)
C21 0.056(3) 0.056(3) 0.052(3) -0.009(3) 0.005(3) -0.004(3)
C22 0.048(3) 0.046(3) 0.056(3) 0.007(3) 0.006(2) 0.002(2)
C23 0.057(4) 0.052(3) 0.060(3) -0.003(3) 0.023(3) 0.007(3)
C24 0.055(3) 0.044(3) 0.050(3) -0.005(2) 0.018(2) 0.000(2)
C25 0.043(3) 0.065(4) 0.075(4) 0.011(3) 0.008(3) 0.000(3)
C26 0.037(3) 0.060(3) 0.066(4) -0.003(3) 0.010(2) -0.009(2)
C27 0.045(3) 0.064(4) 0.069(4) 0.002(3) 0.012(3) -0.009(3)
C28 0.077(4) 0.055(3) 0.075(4) -0.010(3) 0.025(3) -0.015(3)
C29 0.088(5) 0.057(4) 0.102(6) 0.002(4) 0.024(4) -0.007(3)
C30 0.080(5) 0.070(4) 0.077(5) 0.002(4) 0.020(4) -0.007(4)
C31 0.083(5) 0.067(4) 0.067(4) 0.005(3) 0.018(3) -0.001(3)
C32 0.066(4) 0.067(4) 0.059(3) -0.006(3) 0.013(3) -0.004(3)
C33 0.153(11) 0.209(14) 0.066(5) 0.041(7) 0.024(6) 0.013(10)
C34 0.098(6) 0.123(7) 0.101(6) 0.029(5) 0.021(5) 0.025(5)
C35 0.072(5) 0.063(4) 0.094(5) -0.007(4) 0.017(4) 0.006(3)
C36 0.188(10) 0.101(7) 0.147(8) -0.058(6) 0.077(8) -0.046(7)
F1 0.162(6) 0.313(11) 0.137(6) -0.018(6) -0.028(5) -0.001(7)
F2 0.206(8) 0.318(12) 0.203(8) 0.022(8) 0.107(6) -0.016(8)
F3 0.286(12) 0.275(11) 0.285(12) 0.056(10) 0.001(9) 0.194(10)

loop_
_atom_type_symbol
_atom_type_description
_atom_type_scat_dispersion_real
_atom_type_scat_dispersion_imag
_atom_type_scat_source
Re Re -1.0185 7.2310 'International Tables Vol C Tables 4.2.6.8 and 6.1.1.4'
S S 0.1246 0.1234 'International Tables Vol C Tables 4.2.6.8 and 6.1.1.4'
O O 0.0106 0.0060 'International Tables Vol C Tables 4.2.6.8 and 6.1.1.4'
N N 0.0061 0.0033 'International Tables Vol C Tables 4.2.6.8 and 6.1.1.4'
C C 0.0033 0.0016 'International Tables Vol C Tables 4.2.6.8 and 6.1.1.4'
F F 0.0171 0.0103 'International Tables Vol C Tables 4.2.6.8 and 6.1.1.4'
H H 0.0000 0.0000 'International Tables Vol C Tables 4.2.6.8 and 6.1.1.4'

loop_
_geom_angle_atom_site_label_1
_geom_angle_atom_site_label_2
_geom_angle_atom_site_label_3
_geom_angle
C17 Re1 C18 88.4(2)
C17 Re1 C19 89.7(2)
C18 Re1 C19 88.0(2)
C17 Re1 N2 97.20(18)
C18 Re1 N2 173.21(18)
C19 Re1 N2 95.92(19)
C17 Re1 N1 171.75(19)
C18 Re1 N1 98.57(19)
C19 Re1 N1 94.96(19)
N2 Re1 N1 75.60(14)
C17 Re1 N3 91.5(2)
C18 Re1 N3 91.8(2)
C19 Re1 N3 178.74(19)
N2 Re1 N3 84.20(14)
N1 Re1 N3 83.85(15)
O6 S2 O5 116.9(4)
O6 S2 O4 112.5(5)
O5 S2 O4 116.0(5)
O6 S2 C33 99.3(6)
O5 S2 C33 106.3(6)
O4 S2 C33 103.1(6)
C1 N1 C5 117.6(4)
C1 N1 Re1 126.5(3)
C5 N1 Re1 115.9(3)
C10 N2 C6 116.7(4)
C10 N2 Re1 128.0(3)
C6 N2 Re1 115.2(3)
C20 N3 C24 116.4(4)
C20 N3 Re1 121.2(3)
C24 N3 Re1 122.2(3)
C26 N4 C25 121.9(5)
C26 N5 C27 131.9(6)
N1 C1 C2 123.8(5)
C3 C2 C1 118.5(5)
C3 C2 C11 123.2(5)
C1 C2 C11 118.3(5)
C2 C3 C4 119.1(5)
C2 C3 C12 121.3(5)
C4 C3 C12 119.6(6)
C5 C4 C3 117.6(5)
C5 C4 C15 117.7(5)
C3 C4 C15 124.7(5)
N1 C5 C4 123.3(4)
N1 C5 C6 116.5(4)
C4 C5 C6 120.2(4)
N2 C6 C7 122.2(4)
N2 C6 C5 116.6(4)
C7 C6 C5 121.2(4)
C6 C7 C16 117.2(5)
C6 C7 C8 119.1(4)
C16 C7 C8 123.6(5)
C9 C8 C7 118.2(4)
C9 C8 C13 121.5(5)
C7 C8 C13 120.3(5)
C8 C9 C10 118.1(5)
C8 C9 C14 122.8(5)
C10 C9 C14 119.1(5)
N2 C10 C9 125.7(5)
C16 C15 C4 122.0(5)
C15 C16 C7 121.5(5)
O1 C17 Re1 178.9(5)
O2 C18 Re1 177.8(5)
O3 C19 Re1 177.8(5)
N3 C20 C21 123.5(5)
C22 C21 C20 119.9(5)
C21 C22 C23 116.8(5)
C21 C22 C25 120.1(5)
C23 C22 C25 123.0(5)
C24 C23 C22 120.4(5)
N3 C24 C23 122.9(5)
N4 C25 C22 111.3(4)
N5 C26 N4 111.7(5)
N5 C26 S1 126.7(5)
N4 C26 S1 121.7(5)
C32 C27 C28 119.3(6)
C32 C27 N5 125.3(6)
C28 C27 N5 115.4(5)
C29 C28 C27 119.2(6)
C30 C29 C28 122.1(7)
C29 C30 C31 117.8(7)
C32 C31 C30 122.0(7)
C31 C32 C27 119.4(6)
F2 C33 F1 111.6(13)
F2 C33 F3 105.4(12)
F1 C33 F3 107.6(10)
F2 C33 S2 110.9(8)
F1 C33 S2 113.9(9)
F3 C33 S2 106.8(11)
O7 C35 C36 121.0(8)
O7 C35 C34 121.4(7)
C36 C35 C34 117.6(7)

loop_
_geom_bond_atom_site_label_1
_geom_bond_atom_site_label_2
_geom_bond_distance
Re1 C17 1.919(6)
Re1 C18 1.924(6)
Re1 C19 1.937(6)
Re1 N2 2.171(4)
Re1 N1 2.178(4)
Re1 N3 2.220(4)
S1 C26 1.666(6)
S2 O6 1.383(6)
S2 O5 1.415(5)
S2 O4 1.432(7)
S2 C33 1.767(12)
O1 C17 1.148(6)
O2 C18 1.153(6)
O3 C19 1.146(7)
O7 C35 1.185(8)
N1 C1 1.326(6)
N1 C5 1.361(6)
N2 C10 1.329(6)
N2 C6 1.384(5)
N3 C20 1.341(6)
N3 C24 1.344(6)
N4 C26 1.366(7)
N4 C25 1.464(7)
N5 C26 1.358(7)
N5 C27 1.415(8)
C1 C2 1.399(7)
C2 C3 1.376(8)
C2 C11 1.508(8)
C3 C4 1.425(7)
C3 C12 1.526(7)
C4 C5 1.387(6)
C4 C15 1.427(7)
C5 C6 1.439(6)
C6 C7 1.392(6)
C7 C16 1.429(7)
C7 C8 1.431(7)
C8 C9 1.391(7)
C8 C13 1.490(7)
C9 C10 1.392(7)
C9 C14 1.492(7)
C15 C16 1.352(8)
C20 C21 1.376(7)
C21 C22 1.375(7)
C22 C23 1.385(7)
C22 C25 1.516(7)
C23 C24 1.372(7)
C27 C32 1.385(8)
C27 C28 1.399(9)
C28 C29 1.377(9)
C29 C30 1.366(9)
C30 C31 1.384(8)
C31 C32 1.371(8)
C33 F2 1.278(11)
C33 F1 1.293(12)
C33 F3 1.356(16)
C34 C35 1.501(10)
C35 C36 1.454(10)
